data_4505658
loop_
_publ_author_name
'Aaker\"oy, Christer B.'
'Beatty, Alicia M.'
'Helfrich, Brian A.'
'Nieuwenhuyzen, Mark'

_publ_section_title
;
 Do Polymorphic Compounds Make Good Cocrystallizing Agents? A Structural
 Case Study that Demonstrates the Importance of Synthon Flexibility
;
_journal_issue 2
_journal_name_full 'Crystal Growth &amp; Design'
_journal_page_first 159
_journal_paper_doi 10.1021/cg025593z
_journal_volume 3
_journal_year 2003
_chemical_formula_sum 'C13 H11 N3 O5'
_chemical_formula_weight 289.25
_chemical_melting_point 455.0(10)
_chemical_name_systematic
; 
 isonicotinamide : 4-nitrobenzoic acid
;
_space_group_IT_number 15
_symmetry_cell_setting monoclinic
_symmetry_space_group_name_Hall '-I 2ya'
_symmetry_space_group_name_H-M 'I 1 2/a 1'
_atom_sites_solution_hydrogens difmap
_atom_sites_solution_primary direct
_atom_sites_solution_secondary difmap
_audit_creation_method SHELXL-97
_cell_angle_alpha 90.00
_cell_angle_beta 90.66(3)
_cell_angle_gamma 90.00
_cell_formula_units_Z 8
_cell_length_a 20.512(4)
_cell_length_b 5.1675(10)
_cell_length_c 23.694(5)
_cell_measurement_reflns_used 3795
_cell_measurement_temperature 173(2)
_cell_measurement_theta_max 26.010
_cell_measurement_theta_min 2.501
_cell_volume 2511.3(9)
_computing_cell_refinement 'Bruker XSCANS'
_computing_data_collection 'Bruker XSCANS'
_computing_data_reduction 'Bruker SHELXTL'
_computing_molecular_graphics 'Bruker SHELXTL'
_computing_publication_material 'Bruker SHELXTL'
_computing_structure_refinement 'SHELXL-97 (Sheldrick, 1997)'
_computing_structure_solution 'SHELXS-97 (Sheldrick, 1990)'
_diffrn_ambient_temperature 173(2)
_diffrn_measured_fraction_theta_full 0.912
_diffrn_measured_fraction_theta_max 0.912
_diffrn_measurement_device_type 'Bruker P4'
_diffrn_measurement_method '\w scans'
_diffrn_radiation_monochromator graphite
_diffrn_radiation_source 'fine-focus sealed tube'
_diffrn_radiation_type MoK\a
_diffrn_radiation_wavelength 0.71073
_diffrn_reflns_av_R_equivalents 0.0544
_diffrn_reflns_av_sigmaI/netI 0.0479
_diffrn_reflns_limit_h_max 26
_diffrn_reflns_limit_h_min -26
_diffrn_reflns_limit_k_max 5
_diffrn_reflns_limit_k_min -6
_diffrn_reflns_limit_l_max 31
_diffrn_reflns_limit_l_min -30
_diffrn_reflns_number 8293
_diffrn_reflns_theta_full 28.04
_diffrn_reflns_theta_max 28.04
_diffrn_reflns_theta_min 1.72
_exptl_absorpt_coefficient_mu 0.120
_exptl_absorpt_correction_T_max 1.000000
_exptl_absorpt_correction_T_min 0.745452
_exptl_absorpt_correction_type SADABS
_exptl_crystal_colour colorless
_exptl_crystal_density_diffrn 1.530
_exptl_crystal_density_method 'not measured'
_exptl_crystal_description 'rectangular blocks'
_exptl_crystal_F_000 1200
_exptl_crystal_size_max 0.40
_exptl_crystal_size_mid 0.16
_exptl_crystal_size_min 0.08
_refine_diff_density_max 0.315
_refine_diff_density_min -0.232
_refine_diff_density_rms 0.050
_refine_ls_extinction_method none
_refine_ls_goodness_of_fit_ref 0.978
_refine_ls_hydrogen_treatment 'riding model'
_refine_ls_matrix_type full
_refine_ls_number_parameters 190
_refine_ls_number_reflns 2759
_refine_ls_number_restraints 0
_refine_ls_restrained_S_all 0.978
_refine_ls_R_factor_all 0.0678
_refine_ls_R_factor_gt 0.0432
_refine_ls_shift/su_max 0.000
_refine_ls_shift/su_mean 0.000
_refine_ls_structure_factor_coef Fsqd
_refine_ls_weighting_details 'calc w=1/[\s^2^(Fo^2^)+(0.0667P)^2^+0.0000P] where P=(Fo^2^+2Fc^2^)/3'
_refine_ls_weighting_scheme calc
_refine_ls_wR_factor_gt 0.1097
_refine_ls_wR_factor_ref 0.1200
_reflns_number_gt 1905
_reflns_number_total 2759
_reflns_threshold_expression >2sigma(I)
_cod_data_source_file cg025593zsi20021231_034111.cif
_cod_data_source_block 12
_cod_depositor_comments
;
The following automatic conversions were performed:

'_chemical_melting_point' value '454-456K' was changed to '455.0(10)'
- the average value was taken and precision was
estimated.

'_symmetry_cell_setting' value 'Monoclinic' changed to
'monoclinic' according to
/home/saulius/struct/CIF-dictionaries/cif_core.dic dictionary named
'cif_core.dic' version 2.4.1 from 2010-06-29.

Automatic conversion script
Id: cif_fix_values 1715 2011-07-08 13:25:40Z adriana 
;
_cod_original_sg_symbol_H-M I2/a
_cod_database_code 4505658

loop_
_symmetry_equiv_pos_as_xyz
'x, y, z'
'-x+1/2, y, -z'
'x+1/2, y+1/2, z+1/2'
'-x+1, y+1/2, -z+1/2'
'-x, -y, -z'
'x-1/2, -y, z'
'-x+1/2, -y+1/2, -z+1/2'
'x, -y+1/2, z+1/2'

loop_
_atom_site_label
_atom_site_type_symbol
_atom_site_fract_x
_atom_site_fract_y
_atom_site_fract_z
_atom_site_U_iso_or_equiv
_atom_site_adp_type
_atom_site_occupancy
_atom_site_symmetry_multiplicity
_atom_site_calc_flag
_atom_site_refinement_flags
N1 N -0.16845(7) -0.4065(3) 0.39425(6) 0.0259(4) Uani 1 1 d .
C2 C -0.19497(9) -0.2644(3) 0.43546(8) 0.0277(4) Uani 1 1 d .
H2 H -0.2392 -0.3060 0.4458 0.033 Uiso 1 1 d R
C3 C -0.16153(9) -0.0675(3) 0.46272(8) 0.0255(4) Uani 1 1 d .
H3 H -0.1820 0.0357 0.4899 0.031 Uiso 1 1 d R
C4 C -0.09771(8) -0.0145(3) 0.44673(7) 0.0205(4) Uani 1 1 d .
C5 C -0.07043(9) -0.1619(3) 0.40434(7) 0.0239(4) Uani 1 1 d .
H5 H -0.0265 -0.1209 0.3915 0.029 Uiso 1 1 d R
C6 C -0.10712(9) -0.3562(3) 0.37912(8) 0.0266(4) Uani 1 1 d .
H6 H -0.0880 -0.4536 0.3477 0.032 Uiso 1 1 d R
O7 O -0.00218(6) 0.2422(2) 0.45170(5) 0.0270(3) Uani 1 1 d .
N7 N -0.08102(7) 0.3381(3) 0.51389(6) 0.0242(3) Uani 1 1 d .
H72 H -0.1200 0.3035 0.5282 0.029 Uiso 1 1 d R
H71 H -0.0602 0.4692 0.5271 0.029 Uiso 1 1 d R
C7 C -0.05652(8) 0.2001(3) 0.47185(7) 0.0201(4) Uani 1 1 d .
C11 C -0.32941(8) -1.0215(3) 0.34038(7) 0.0219(4) Uani 1 1 d .
C12 C -0.31464(9) -1.1004(3) 0.28585(8) 0.0273(4) Uani 1 1 d .
H12 H -0.2754 -1.0323 0.2668 0.033 Uiso 1 1 d R
C13 C -0.35023(9) -1.2981(3) 0.26011(8) 0.0283(4) Uani 1 1 d .
H13 H -0.3389 -1.3575 0.2229 0.034 Uiso 1 1 d R
O14 O -0.42386(7) -1.6815(2) 0.21443(6) 0.0362(4) Uani 1 1 d .
C14 C -0.40090(9) -1.4072(3) 0.28970(7) 0.0231(4) Uani 1 1 d .
N14 N -0.43823(7) -1.6197(3) 0.26263(7) 0.0261(4) Uani 1 1 d .
O15 O -0.48120(7) -1.7241(2) 0.29013(6) 0.0355(4) Uani 1 1 d .
C15 C -0.41818(9) -1.3281(3) 0.34299(8) 0.0265(4) Uani 1 1 d .
H15 H -0.4569 -1.4036 0.3615 0.032 Uiso 1 1 d R
C16 C -0.38171(9) -1.1327(3) 0.36841(8) 0.0263(4) Uani 1 1 d .
H16 H -0.3935 -1.0686 0.4052 0.032 Uiso 1 1 d R
O18 O -0.23853(6) -0.7424(2) 0.34082(5) 0.0331(3) Uani 1 1 d .
H18 H -0.2137 -0.6230 0.3589 0.040 Uiso 1 1 d R
C17 C -0.28887(9) -0.8185(3) 0.36977(7) 0.0231(4) Uani 1 1 d .
O17 O -0.30176(6) -0.7390(2) 0.41693(5) 0.0289(3) Uani 1 1 d .

loop_
_atom_site_aniso_label
_atom_site_aniso_U_11
_atom_site_aniso_U_22
_atom_site_aniso_U_33
_atom_site_aniso_U_23
_atom_site_aniso_U_13
_atom_site_aniso_U_12
N1 0.0271(8) 0.0257(7) 0.0250(8) -0.0016(6) -0.0015(7) -0.0041(6)
C2 0.0199(9) 0.0318(9) 0.0315(10) -0.0012(8) 0.0018(7) -0.0044(8)
C3 0.0236(9) 0.0266(8) 0.0264(10) -0.0050(7) 0.0048(7) -0.0012(7)
C4 0.0216(9) 0.0192(7) 0.0207(9) 0.0017(6) -0.0018(7) -0.0003(6)
C5 0.0220(9) 0.0260(8) 0.0236(9) -0.0015(7) 0.0040(7) -0.0018(7)
C6 0.0278(10) 0.0273(8) 0.0247(10) -0.0043(7) 0.0022(8) -0.0012(8)
O7 0.0234(7) 0.0283(6) 0.0295(7) -0.0045(5) 0.0065(5) -0.0063(5)
N7 0.0228(8) 0.0231(7) 0.0268(8) -0.0059(6) 0.0036(6) -0.0063(6)
C7 0.0211(9) 0.0187(7) 0.0206(9) 0.0009(6) -0.0011(7) -0.0009(6)
C11 0.0188(9) 0.0235(8) 0.0232(9) -0.0007(7) -0.0012(7) 0.0002(7)
C12 0.0219(9) 0.0330(9) 0.0271(10) -0.0020(8) 0.0032(8) -0.0050(7)
C13 0.0263(10) 0.0349(9) 0.0237(10) -0.0064(8) 0.0022(8) -0.0014(8)
O14 0.0400(8) 0.0367(7) 0.0320(8) -0.0131(6) 0.0007(6) -0.0029(6)
C14 0.0231(9) 0.0198(8) 0.0264(10) -0.0009(7) -0.0040(7) 0.0009(7)
N14 0.0242(8) 0.0236(7) 0.0303(9) -0.0010(6) -0.0040(7) 0.0007(6)
O15 0.0371(8) 0.0323(7) 0.0370(8) 0.0003(6) -0.0007(6) -0.0130(6)
C15 0.0224(9) 0.0296(9) 0.0276(10) -0.0021(7) 0.0040(8) -0.0056(7)
C16 0.0246(10) 0.0301(9) 0.0242(10) -0.0059(7) 0.0039(7) -0.0030(8)
O18 0.0301(7) 0.0416(7) 0.0277(7) -0.0102(6) 0.0070(6) -0.0178(6)
C17 0.0205(9) 0.0247(8) 0.0242(10) -0.0002(7) -0.0003(7) -0.0008(7)
O17 0.0263(7) 0.0337(6) 0.0267(7) -0.0081(6) 0.0040(5) -0.0038(6)

loop_
_atom_type_symbol
_atom_type_description
_atom_type_scat_dispersion_real
_atom_type_scat_dispersion_imag
_atom_type_scat_source
C C 0.0033 0.0016 'International Tables Vol C Tables 4.2.6.8 and 6.1.1.4'
H H 0.0000 0.0000 'International Tables Vol C Tables 4.2.6.8 and 6.1.1.4'
N N 0.0061 0.0033 'International Tables Vol C Tables 4.2.6.8 and 6.1.1.4'
O O 0.0106 0.0060 'International Tables Vol C Tables 4.2.6.8 and 6.1.1.4'

loop_
_geom_angle_atom_site_label_1
_geom_angle_atom_site_label_2
_geom_angle_atom_site_label_3
_geom_angle
C6 N1 C2 118.62(15)
N1 C2 C3 122.64(17)
C2 C3 C4 118.69(16)
C5 C4 C3 118.53(16)
C5 C4 C7 117.44(15)
C3 C4 C7 124.02(15)
C4 C5 C6 119.32(16)
N1 C6 C5 122.20(16)
O7 C7 N7 123.04(15)
O7 C7 C4 118.63(15)
N7 C7 C4 118.32(15)
C12 C11 C16 119.93(16)
C12 C11 C17 120.60(15)
C16 C11 C17 119.46(15)
C11 C12 C13 120.22(17)
C14 C13 C12 118.11(17)
C15 C14 C13 123.17(16)
C15 C14 N14 118.69(15)
C13 C14 N14 118.14(15)
O14 N14 O15 124.22(15)
O14 N14 C14 117.94(15)
O15 N14 C14 117.84(15)
C14 C15 C16 118.04(16)
C15 C16 C11 120.46(16)
O17 C17 O18 124.01(16)
O17 C17 C11 122.22(16)
O18 C17 C11 113.75(15)

loop_
_geom_bond_atom_site_label_1
_geom_bond_atom_site_label_2
_geom_bond_distance
N1 C6 1.338(2)
N1 C2 1.342(2)
C2 C3 1.383(2)
C3 C4 1.394(2)
C4 C5 1.384(2)
C4 C7 1.512(2)
C5 C6 1.386(2)
O7 C7 1.237(2)
N7 C7 1.329(2)
C11 C12 1.392(2)
C11 C16 1.392(2)
C11 C17 1.505(2)
C12 C13 1.392(2)
C13 C14 1.381(2)
O14 N14 1.225(2)
C14 C15 1.377(2)
C14 N14 1.480(2)
N14 O15 1.227(2)
C15 C16 1.390(2)
O18 C17 1.307(2)
C17 O17 1.222(2)

loop_
_geom_hbond_atom_site_label_D
_geom_hbond_atom_site_label_H
_geom_hbond_atom_site_label_A
_geom_hbond_distance_DH
_geom_hbond_distance_HA
_geom_hbond_distance_DA
_geom_hbond_angle_DHA
_geom_hbond_site_symmetry_A
N7 H72 O17 0.89 2.09 2.952(2) 163.4 2_466
N7 H71 O7 0.86 2.02 2.8720(19) 169.3 5_566
O18 H18 N1 0.90 1.67 2.5768(19) 178.2 .
